data_1507493
loop_
_publ_author_name
'Rhodes, Christopher P.'
'Khan, Masood'
'Frech, Roger'

_publ_section_title
;
 Crystalline Phases of Poly(Ethylene Oxide) Oligomers and Sodium
 Triflate:&#x00A0; Changes in Coordination and Conformation with Chain
 Length
;
_journal_issue 40
_journal_name_full 'The Journal of Physical Chemistry B'
_journal_page_first 10330
_journal_paper_doi 10.1021/jp0141981
_journal_volume 106
_journal_year 2002
_chemical_formula_sum 'C11 H22 F3 Na O8 S'
_chemical_formula_weight 394.34
_chemical_name_systematic
; 
 ? 
;
_space_group_IT_number 14
_symmetry_cell_setting monoclinic
_symmetry_space_group_name_Hall '-P 2ybc'
_symmetry_space_group_name_H-M 'P 1 21/c 1'
_atom_sites_solution_hydrogens geom
_atom_sites_solution_primary direct
_atom_sites_solution_secondary difmap
_audit_creation_method SHELXL
_cell_angle_alpha 90.00
_cell_angle_beta 107.549(7)
_cell_angle_gamma 90.00
_cell_formula_units_Z 4
_cell_length_a 15.3093(12)
_cell_length_b 9.6185(7)
_cell_length_c 12.6945(13)
_cell_measurement_reflns_used 47
_cell_measurement_temperature 173(2)
_cell_measurement_theta_max 12.77
_cell_measurement_theta_min 5.07
_cell_volume 1782.3(3)
_computing_cell_refinement 'Siemens XSCANS'
_computing_data_collection 'Siemens XSCANS'
_computing_data_reduction 'Siemens SHELXTL'
_computing_molecular_graphics 'Siemens SHELXTL'
_computing_publication_material 'Siemens SHELXTL'
_computing_structure_refinement 'SHELXL-93 (Sheldrick, 1993)'
_computing_structure_solution 'SHELXS-86 (Sheldrick, 1990)'
_diffrn_ambient_temperature 173(2)
_diffrn_measurement_device 'Siemens P4'
_diffrn_measurement_method '2\q/\w scans'
_diffrn_radiation_monochromator graphite
_diffrn_radiation_source 'fine-focus sealed tube'
_diffrn_radiation_type MoK\a
_diffrn_radiation_wavelength 0.71073
_diffrn_reflns_av_R_equivalents 0.0296
_diffrn_reflns_av_sigmaI/netI 0.0418
_diffrn_reflns_limit_h_max 17
_diffrn_reflns_limit_h_min -18
_diffrn_reflns_limit_k_max 11
_diffrn_reflns_limit_k_min -1
_diffrn_reflns_limit_l_max 15
_diffrn_reflns_limit_l_min -15
_diffrn_reflns_number 4045
_diffrn_reflns_theta_max 24.99
_diffrn_reflns_theta_min 2.54
_diffrn_standards_decay_% 1.7
_diffrn_standards_interval_count 97
_diffrn_standards_number 3
_exptl_absorpt_coefficient_mu 0.270
_exptl_absorpt_correction_type none
_exptl_crystal_colour colourless
_exptl_crystal_density_diffrn 1.470
_exptl_crystal_description plate
_exptl_crystal_F_000 824
_exptl_crystal_size_max 0.48
_exptl_crystal_size_mid 0.24
_exptl_crystal_size_min 0.22
_refine_diff_density_max 0.318
_refine_diff_density_min -0.307
_refine_diff_density_rms 0.055
_refine_ls_extinction_method none
_refine_ls_goodness_of_fit_all 1.057
_refine_ls_goodness_of_fit_obs 1.079
_refine_ls_hydrogen_treatment constr
_refine_ls_matrix_type full
_refine_ls_number_parameters 219
_refine_ls_number_reflns 3134
_refine_ls_number_restraints 0
_refine_ls_restrained_S_all 1.059
_refine_ls_restrained_S_obs 1.079
_refine_ls_R_factor_all 0.0469
_refine_ls_R_factor_obs 0.0372
_refine_ls_shift/esd_max 0.000
_refine_ls_shift/esd_mean 0.000
_refine_ls_structure_factor_coef Fsqd
_refine_ls_weighting_details 'w=1/[\s^2^(Fo^2^)+(0.0513P)^2^+0.4991P] where P=(Fo^2^+2Fc^2^)/3'
_refine_ls_weighting_scheme calc
_refine_ls_wR_factor_all 0.1029
_refine_ls_wR_factor_obs 0.0958
_reflns_number_observed 2649
_reflns_number_total 3135
_reflns_observed_criterion >2sigma(I)
_cod_data_source_file rf969b.cif
_cod_data_source_block rf969b
_cod_depositor_comments
;
The following automatic conversions were performed:

'_symmetry_cell_setting' value 'Monoclinic' changed to 'monoclinic'
according to /home/saulius/struct/CIF-dictionaries/cif_core.dic
dictionary named 'cif_core.dic' version 2.4.1 from 2010-06-29.

Automatic conversion script
Id: cif_fix_values 1715 2011-07-08 13:25:40Z adriana 

The following automatic conversions were performed:

'_refine_ls_weighting_scheme' value 'calc
w=1/[\s^2^(Fo^2^)+(0.0513P)^2^+0.4991P] where P=(Fo^2^+2Fc^2^)/3' was
changed to 'calc'. New tag '_refine_ls_weighting_details' was
created. The value of the new tag was set to
'w=1/[\s^2^(Fo^2^)+(0.0513P)^2^+0.4991P] where P=(Fo^2^+2Fc^2^)/3'.

Automatic conversion script
Id: cif_fix_values 3143 2015-03-26 13:38:13Z robertas 
;
_cod_original_sg_symbol_H-M P2(1)/c
_cod_database_code 1507493

loop_
_symmetry_equiv_pos_as_xyz
'x, y, z'
'-x, y+1/2, -z+1/2'
'-x, -y, -z'
'x, -y-1/2, z-1/2'

loop_
_atom_site_aniso_label
_atom_site_aniso_U_11
_atom_site_aniso_U_22
_atom_site_aniso_U_33
_atom_site_aniso_U_23
_atom_site_aniso_U_13
_atom_site_aniso_U_12
S1 0.0289(3) 0.0243(3) 0.0231(3) -0.0007(2) 0.0078(2) 0.0006(2)
Na1 0.0240(4) 0.0201(4) 0.0266(4) 0.0008(3) 0.0075(3) 0.0002(3)
F1 0.0339(7) 0.0594(9) 0.0522(8) -0.0063(7) -0.0026(6) 0.0059(7)
F2 0.0885(12) 0.0425(8) 0.0624(9) 0.0280(7) 0.0329(9) 0.0286(8)
F3 0.0561(9) 0.0424(8) 0.0498(8) -0.0053(6) 0.0255(7) 0.0143(6)
O1 0.0306(7) 0.0303(8) 0.0392(8) 0.0042(6) 0.0096(6) 0.0013(6)
O2 0.0355(8) 0.0244(7) 0.0368(8) 0.0023(6) 0.0085(6) 0.0024(6)
O3 0.0316(8) 0.0300(8) 0.0345(8) 0.0024(6) 0.0151(6) -0.0020(6)
O5 0.0306(7) 0.0231(7) 0.0346(8) 0.0026(6) 0.0101(6) 0.0015(6)
O4 0.0296(7) 0.0301(8) 0.0265(7) 0.0001(6) 0.0067(6) -0.0023(6)
O6 0.0406(8) 0.0343(8) 0.0377(8) 0.0136(7) 0.0158(7) 0.0089(7)
O7 0.0415(9) 0.0475(10) 0.0517(10) -0.0165(8) 0.0076(8) -0.0131(8)
O8 0.0474(9) 0.0398(9) 0.0295(8) -0.0007(7) 0.0156(7) 0.0072(7)
C1 0.0384(13) 0.067(2) 0.0520(14) 0.0010(13) 0.0204(11) -0.0111(13)
C2 0.0279(10) 0.0342(12) 0.0464(12) 0.0004(10) -0.0007(9) -0.0004(9)
C3 0.0302(11) 0.0286(11) 0.0444(12) 0.0020(10) 0.0026(9) 0.0058(9)
C4 0.0480(13) 0.0250(11) 0.0508(14) 0.0123(10) 0.0157(11) 0.0010(10)
C5 0.0487(13) 0.0323(12) 0.0449(13) 0.0133(10) 0.0206(11) -0.0022(10)
C6 0.0318(11) 0.0346(12) 0.0509(13) 0.0000(10) 0.0211(10) -0.0062(9)
C7 0.0228(10) 0.0399(12) 0.0437(12) -0.0061(10) 0.0085(9) -0.0056(9)
C8 0.0295(10) 0.0437(12) 0.0264(10) 0.0043(9) 0.0061(8) 0.0054(10)
C9 0.0361(11) 0.0301(11) 0.0345(11) 0.0088(9) 0.0132(9) 0.0097(9)
C10 0.0436(13) 0.0302(12) 0.061(2) 0.0056(11) 0.0136(12) -0.0091(10)
C11 0.0436(12) 0.0269(11) 0.0306(11) 0.0042(9) 0.0113(9) 0.0073(9)

loop_
_atom_site_label
_atom_site_type_symbol
_atom_site_fract_x
_atom_site_fract_y
_atom_site_fract_z
_atom_site_U_iso_or_equiv
_atom_site_thermal_displace_type
_atom_site_occupancy
_atom_site_calc_flag
_atom_site_refinement_flags
S1 S 0.23045(3) 0.05141(5) -0.35904(4) 0.02542(15) Uani 1 d .
Na1 Na 0.22406(5) 0.22405(7) -0.09788(6) 0.0236(2) Uani 1 d .
F1 F 0.40923(9) 0.0373(2) -0.26992(12) 0.0520(4) Uani 1 d .
F2 F 0.33789(12) -0.1500(2) -0.25380(12) 0.0622(5) Uani 1 d .
F3 F 0.35668(10) -0.09646(14) -0.40910(11) 0.0473(4) Uani 1 d .
O1 O 0.05871(9) 0.20786(15) -0.10744(12) 0.0336(3) Uani 1 d .
O2 O 0.13411(10) 0.40923(15) -0.21458(12) 0.0328(3) Uani 1 d .
O3 O 0.32147(9) 0.41333(15) -0.12725(11) 0.0309(3) Uani 1 d .
O5 O 0.25371(9) 0.00197(14) -0.00021(11) 0.0293(3) Uani 1 d .
O4 O 0.39258(9) 0.16133(14) -0.03800(11) 0.0291(3) Uani 1 d .
O6 O 0.24933(10) 0.1661(2) -0.42114(12) 0.0366(4) Uani 1 d .
O7 O 0.16659(11) -0.0489(2) -0.42154(14) 0.0483(4) Uani 1 d .
O8 O 0.21928(11) 0.0881(2) -0.25497(11) 0.0380(4) Uani 1 d .
C1 C 0.0374(2) 0.2205(3) -0.0068(2) 0.0510(7) Uani 1 d .
H1A H -0.0251(5) 0.1874(18) -0.0171(5) 0.076 Uiso 1 calc R
H1B H 0.0422(12) 0.3182(4) 0.0161(8) 0.076 Uiso 1 calc R
H1C H 0.0805(8) 0.1646(16) 0.0503(5) 0.076 Uiso 1 calc R
C2 C 0.00485(15) 0.2968(2) -0.1927(2) 0.0388(5) Uani 1 d .
H2A H -0.05595(15) 0.3108(2) -0.1819(2) 0.047 Uiso 1 calc R
H2B H -0.00473(15) 0.2511(2) -0.2652(2) 0.047 Uiso 1 calc R
C3 C 0.04935(14) 0.4350(2) -0.1934(2) 0.0363(5) Uani 1 d .
H3A H 0.00978(14) 0.4952(2) -0.2517(2) 0.044 Uiso 1 calc R
H3B H 0.06007(14) 0.4818(2) -0.1212(2) 0.044 Uiso 1 calc R
C4 C 0.1850(2) 0.5318(2) -0.2150(2) 0.0411(5) Uani 1 d .
H4A H 0.1925(2) 0.5849(2) -0.1460(2) 0.049 Uiso 1 calc R
H4B H 0.1527(2) 0.5913(2) -0.2784(2) 0.049 Uiso 1 calc R
C5 C 0.2764(2) 0.4902(2) -0.2239(2) 0.0405(5) Uani 1 d .
H5A H 0.2689(2) 0.4323(2) -0.2905(2) 0.049 Uiso 1 calc R
H5B H 0.3126(2) 0.5736(2) -0.2294(2) 0.049 Uiso 1 calc R
C6 C 0.41147(14) 0.3723(2) -0.1210(2) 0.0372(5) Uani 1 d .
H6B H 0.45099(14) 0.4551(2) -0.1159(2) 0.045 Uiso 1 calc R
H6C H 0.41129(14) 0.3189(2) -0.1877(2) 0.045 Uiso 1 calc R
C7 C 0.44653(14) 0.2842(2) -0.0203(2) 0.0358(5) Uani 1 d .
H7B H 0.51179(14) 0.2609(2) -0.0083(2) 0.043 Uiso 1 calc R
H7C H 0.44113(14) 0.3344(2) 0.0456(2) 0.043 Uiso 1 calc R
C8 C 0.40867(14) 0.0757(2) 0.0567(2) 0.0337(5) Uani 1 d .
H8A H 0.39665(14) 0.1281(2) 0.1180(2) 0.040 Uiso 1 calc R
H8B H 0.47316(14) 0.0439(2) 0.0809(2) 0.040 Uiso 1 calc R
C9 C 0.34541(14) -0.0460(2) 0.0257(2) 0.0330(5) Uani 1 d .
H9A H 0.35478(14) -0.0942(2) -0.0389(2) 0.040 Uiso 1 calc R
H9B H 0.35826(14) -0.1126(2) 0.0879(2) 0.040 Uiso 1 calc R
C10 C 0.1896(2) -0.1058(2) -0.0455(2) 0.0454(6) Uani 1 d .
H10A H 0.1966(9) -0.1805(9) 0.0089(6) 0.068 Uiso 1 calc R
H10B H 0.2009(8) -0.1428(13) -0.1122(9) 0.068 Uiso 1 calc R
H10C H 0.1273(2) -0.0684(5) -0.0645(14) 0.068 Uiso 1 calc R
C11 C 0.3386(2) -0.0438(2) -0.3210(2) 0.0336(5) Uani 1 d .

loop_
_atom_type_symbol
_atom_type_description
_atom_type_scat_dispersion_real
_atom_type_scat_dispersion_imag
_atom_type_scat_source
C C 0.0033 0.0016 'International Tables Vol C Tables 4.2.6.8 and 6.1.1.4'
H H 0.0000 0.0000 'International Tables Vol C Tables 4.2.6.8 and 6.1.1.4'
O O 0.0106 0.0060 'International Tables Vol C Tables 4.2.6.8 and 6.1.1.4'
F F 0.0171 0.0103 'International Tables Vol C Tables 4.2.6.8 and 6.1.1.4'
Na Na 0.0362 0.0249 'International Tables Vol C Tables 4.2.6.8 and 6.1.1.4'
S S 0.1246 0.1234 'International Tables Vol C Tables 4.2.6.8 and 6.1.1.4'

loop_
_geom_angle_atom_site_label_1
_geom_angle_atom_site_label_2
_geom_angle_atom_site_label_3
_geom_angle
_geom_angle_site_symmetry_1
_geom_angle_site_symmetry_3
O8 S1 O7 115.31(10) . .
O8 S1 O6 114.75(9) . .
O7 S1 O6 115.53(10) . .
O8 S1 C11 103.41(9) . .
O7 S1 C11 102.80(10) . .
O6 S1 C11 102.37(9) . .
O8 Na1 O6 169.94(6) . 4_566
O8 Na1 O5 84.17(5) . .
O6 Na1 O5 87.57(5) 4_566 .
O8 Na1 O3 98.49(6) . .
O6 Na1 O3 83.19(5) 4_566 .
O5 Na1 O3 134.26(5) . .
O8 Na1 O2 91.33(5) . .
O6 Na1 O2 98.48(6) 4_566 .
O5 Na1 O2 157.65(6) . .
O3 Na1 O2 68.03(5) . .
O8 Na1 O1 98.68(6) . .
O6 Na1 O1 87.04(5) 4_566 .
O5 Na1 O1 90.04(5) . .
O3 Na1 O1 133.75(5) . .
O2 Na1 O1 68.96(5) . .
O8 Na1 O4 83.75(5) . .
O6 Na1 O4 87.81(5) 4_566 .
O5 Na1 O4 67.84(5) . .
O3 Na1 O4 67.13(5) . .
O2 Na1 O4 133.53(5) . .
O1 Na1 O4 157.48(5) . .
C1 O1 C2 113.3(2) . .
C1 O1 Na1 117.09(12) . .
C2 O1 Na1 110.09(12) . .
C4 O2 C3 113.0(2) . .
C4 O2 Na1 113.43(12) . .
C3 O2 Na1 112.91(12) . .
C6 O3 C5 114.0(2) . .
C6 O3 Na1 114.32(12) . .
C5 O3 Na1 110.97(12) . .
C9 O5 C10 111.7(2) . .
C9 O5 Na1 114.92(11) . .
C10 O5 Na1 115.58(12) . .
C8 O4 C7 113.9(2) . .
C8 O4 Na1 107.09(11) . .
C7 O4 Na1 109.89(11) . .
S1 O6 Na1 148.04(10) . 4_565
S1 O8 Na1 159.21(11) . .
O1 C2 C3 112.1(2) . .
O2 C3 C2 106.8(2) . .
O2 C4 C5 107.9(2) . .
O3 C5 C4 107.3(2) . .
O3 C6 C7 107.4(2) . .
O4 C7 C6 107.2(2) . .
O4 C8 C9 107.4(2) . .
O5 C9 C8 108.9(2) . .
F3 C11 F1 106.8(2) . .
F3 C11 F2 106.9(2) . .
F1 C11 F2 107.4(2) . .
F3 C11 S1 111.77(14) . .
F1 C11 S1 111.88(14) . .
F2 C11 S1 111.8(2) . .

loop_
_geom_bond_atom_site_label_1
_geom_bond_atom_site_label_2
_geom_bond_distance
_geom_bond_site_symmetry_2
S1 O8 1.4268(14) .
S1 O7 1.432(2) .
S1 O6 1.4350(15) .
S1 C11 1.825(2) .
Na1 O8 2.367(2) .
Na1 O6 2.403(2) 4_566
Na1 O5 2.443(2) .
Na1 O3 2.4521(15) .
Na1 O2 2.456(2) .
Na1 O1 2.502(2) .
Na1 O4 2.5329(15) .
F1 C11 1.333(3) .
F2 C11 1.333(2) .
F3 C11 1.330(2) .
O1 C1 1.416(3) .
O1 C2 1.430(3) .
O2 C4 1.414(3) .
O2 C3 1.424(3) .
O3 C6 1.412(2) .
O3 C5 1.420(3) .
O5 C9 1.419(2) .
O5 C10 1.424(3) .
O4 C8 1.416(2) .
O4 C7 1.421(2) .
O6 Na1 2.403(2) 4_565
C2 C3 1.495(3) .
C4 C5 1.492(3) .
C6 C7 1.492(3) .
C8 C9 1.494(3) .

loop_
_geom_torsion_atom_site_label_1
_geom_torsion_atom_site_label_2
_geom_torsion_atom_site_label_3
_geom_torsion_atom_site_label_4
_geom_torsion
_geom_torsion_site_symmetry_1
_geom_torsion_site_symmetry_4
O8 Na1 O1 C1 152.7(2) . .
O6 Na1 O1 C1 -19.0(2) 4_566 .
O5 Na1 O1 C1 68.6(2) . .
O3 Na1 O1 C1 -96.6(2) . .
O2 Na1 O1 C1 -119.3(2) . .
O4 Na1 O1 C1 58.0(2) . .
O8 Na1 O1 C2 -76.08(13) . .
O6 Na1 O1 C2 112.25(13) 4_566 .
O5 Na1 O1 C2 -160.18(13) . .
O3 Na1 O1 C2 34.6(2) . .
O2 Na1 O1 C2 12.00(12) . .
O4 Na1 O1 C2 -170.71(15) . .
O8 Na1 O2 C4 -110.78(14) . .
O6 Na1 O2 C4 66.93(14) 4_566 .
O5 Na1 O2 C4 171.4(2) . .
O3 Na1 O2 C4 -12.15(14) . .
O1 Na1 O2 C4 150.43(15) . .
O4 Na1 O2 C4 -28.1(2) . .
O8 Na1 O2 C3 119.08(13) . .
O6 Na1 O2 C3 -63.21(13) 4_566 .
O5 Na1 O2 C3 41.3(2) . .
O3 Na1 O2 C3 -142.29(14) . .
O1 Na1 O2 C3 20.29(12) . .
O4 Na1 O2 C3 -158.28(12) . .
O8 Na1 O3 C6 -64.66(14) . .
O6 Na1 O3 C6 105.33(13) 4_566 .
O5 Na1 O3 C6 25.5(2) . .
O2 Na1 O3 C6 -152.65(14) . .
O1 Na1 O3 C6 -175.40(12) . .
O4 Na1 O3 C6 14.83(12) . .
O8 Na1 O3 C5 65.94(14) . .
O6 Na1 O3 C5 -124.07(14) 4_566 .
O5 Na1 O3 C5 156.06(13) . .
O2 Na1 O3 C5 -22.05(13) . .
O1 Na1 O3 C5 -44.8(2) . .
O4 Na1 O3 C5 145.43(14) . .
O8 Na1 O5 C9 79.52(13) . .
O6 Na1 O5 C9 -94.72(13) 4_566 .
O3 Na1 O5 C9 -16.7(2) . .
O2 Na1 O5 C9 158.7(2) . .
O1 Na1 O5 C9 178.24(13) . .
O4 Na1 O5 C9 -6.09(12) . .
O8 Na1 O5 C10 -52.92(14) . .
O6 Na1 O5 C10 132.84(14) 4_566 .
O3 Na1 O5 C10 -149.11(14) . .
O2 Na1 O5 C10 26.3(2) . .
O1 Na1 O5 C10 45.80(14) . .
O4 Na1 O5 C10 -138.53(15) . .
O8 Na1 O4 C8 -113.52(12) . .
O6 Na1 O4 C8 60.98(12) 4_566 .
O5 Na1 O4 C8 -27.29(12) . .
O3 Na1 O4 C8 144.51(13) . .
O2 Na1 O4 C8 160.60(12) . .
O1 Na1 O4 C8 -15.9(2) . .
O8 Na1 O4 C7 122.26(12) . .
O6 Na1 O4 C7 -63.25(12) 4_566 .
O5 Na1 O4 C7 -151.52(13) . .
O3 Na1 O4 C7 20.28(12) . .
O2 Na1 O4 C7 36.38(15) . .
O1 Na1 O4 C7 -140.1(2) . .
O8 S1 O6 Na1 -140.3(2) . 4_565
O7 S1 O6 Na1 -2.4(2) . 4_565
C11 S1 O6 Na1 108.4(2) . 4_565
O7 S1 O8 Na1 -151.5(3) . .
O6 S1 O8 Na1 -13.5(3) . .
C11 S1 O8 Na1 97.1(3) . .
O6 Na1 O8 S1 -111.0(4) 4_566 .
O5 Na1 O8 S1 -146.0(3) . .
O3 Na1 O8 S1 -12.0(3) . .
O2 Na1 O8 S1 55.9(3) . .
O1 Na1 O8 S1 124.9(3) . .
O4 Na1 O8 S1 -77.7(3) . .
C1 O1 C2 C3 90.7(2) . .
Na1 O1 C2 C3 -42.6(2) . .
C4 O2 C3 C2 -178.6(2) . .
Na1 O2 C3 C2 -48.2(2) . .
O1 C2 C3 O2 61.7(2) . .
C3 O2 C4 C5 173.1(2) . .
Na1 O2 C4 C5 43.0(2) . .
C6 O3 C5 C4 -177.0(2) . .
Na1 O3 C5 C4 52.2(2) . .
O2 C4 C5 O3 -63.7(2) . .
C5 O3 C6 C7 -175.7(2) . .
Na1 O3 C6 C7 -46.6(2) . .
C8 O4 C7 C6 -171.3(2) . .
Na1 O4 C7 C6 -51.2(2) . .
O3 C6 C7 O4 65.7(2) . .
C7 O4 C8 C9 178.4(2) . .
Na1 O4 C8 C9 56.7(2) . .
C10 O5 C9 C8 171.6(2) . .
Na1 O5 C9 C8 37.4(2) . .
O4 C8 C9 O5 -64.4(2) . .
O8 S1 C11 F3 174.96(15) . .
O7 S1 C11 F3 54.6(2) . .
O6 S1 C11 F3 -65.5(2) . .
O8 S1 C11 F1 -65.4(2) . .
O7 S1 C11 F1 174.30(14) . .
O6 S1 C11 F1 54.2(2) . .
O8 S1 C11 F2 55.1(2) . .
O7 S1 C11 F2 -65.2(2) . .
O6 S1 C11 F2 174.68(15) . .
